data_7206268
loop_
_publ_author_name
'Lee, Hong-Jyun'
'Cheng, Pi-Yun'
'Chen, Chih-Yuan'
'Shen, Jiun-Shian'
'Nandi, Debkumar'
'Lee, Hon Man'

_publ_section_title
;
 Controlled assembly of an unprecedented 2D + 3D interpenetrated array
 of (4,4)-connected and pcu topologies
;
_journal_issue 15
_journal_name_full CrystEngComm
_journal_page_first 4814
_journal_paper_doi 10.1039/c1ce05247k
_journal_volume 13
_journal_year 2011
_chemical_formula_moiety 'C48 H32 Co N8 O4, C28 H22 Co N4 O6, 2(H O0.50)'
_chemical_formula_sum 'C76 H56 Co2 N12 O11'
_chemical_formula_weight 1431.19
_space_group_IT_number 2
_symmetry_cell_setting triclinic
_symmetry_Int_Tables_number 2
_symmetry_space_group_name_Hall '-P 1'
_symmetry_space_group_name_H-M 'P -1'
_atom_sites_solution_hydrogens geom
_atom_sites_solution_primary direct
_atom_sites_solution_secondary difmap
_audit_creation_method SHELXL-97
_cell_angle_alpha 61.920(4)
_cell_angle_beta 71.986(4)
_cell_angle_gamma 75.482(4)
_cell_formula_units_Z 1
_cell_length_a 11.2647(13)
_cell_length_b 13.3120(17)
_cell_length_c 13.6154(17)
_cell_measurement_reflns_used 1348
_cell_measurement_temperature 150(2)
_cell_measurement_theta_max 20.4
_cell_measurement_theta_min 2.2
_cell_volume 1699.6(4)
_computing_cell_refinement 'SAINT (Bruker, 2007)'
_computing_data_collection 'APEX2 (Bruker, 2007)'
_computing_data_reduction 'SAINT (Bruker, 2007)'
_computing_molecular_graphics 'SHELXTL (Sheldrick, 2008)'
_computing_publication_material 'DIAMOND (Brandenburg, 2006)'
_computing_structure_refinement 'SHELXTL (Sheldrick, 2008)'
_computing_structure_solution 'SHELXTL (Sheldrick, 2008)'
_diffrn_ambient_temperature 150(2)
_diffrn_measured_fraction_theta_full 0.988
_diffrn_measured_fraction_theta_max 0.988
_diffrn_measurement_device_type 'Bruker SMART APEXII'
_diffrn_measurement_method \w
_diffrn_radiation_monochromator graphite
_diffrn_radiation_probe x-ray
_diffrn_radiation_type MoK\a
_diffrn_radiation_wavelength 0.71073
_diffrn_reflns_av_R_equivalents 0.0824
_diffrn_reflns_av_sigmaI/netI 0.1530
_diffrn_reflns_limit_h_max 15
_diffrn_reflns_limit_h_min -15
_diffrn_reflns_limit_k_max 17
_diffrn_reflns_limit_k_min -17
_diffrn_reflns_limit_l_max 18
_diffrn_reflns_limit_l_min -18
_diffrn_reflns_number 19933
_diffrn_reflns_theta_full 28.68
_diffrn_reflns_theta_max 28.68
_diffrn_reflns_theta_min 1.74
_diffrn_source 'fine-focus sealed tube'
_diffrn_standards_decay_% 0
_diffrn_standards_interval_count 0
_diffrn_standards_interval_time 0
_diffrn_standards_number 0
_exptl_absorpt_coefficient_mu 0.560
_exptl_absorpt_correction_T_max 0.9461
_exptl_absorpt_correction_T_min 0.8726
_exptl_absorpt_correction_type multi-scan
_exptl_absorpt_process_details 'SADABS (Sheldrick, 2003)'
_exptl_crystal_colour yellow
_exptl_crystal_density_diffrn 1.398
_exptl_crystal_density_method 'not measured'
_exptl_crystal_description block
_exptl_crystal_F_000 738
_exptl_crystal_size_max 0.25
_exptl_crystal_size_mid 0.15
_exptl_crystal_size_min 0.10
_refine_diff_density_max 0.479
_refine_diff_density_min -0.595
_refine_diff_density_rms 0.081
_refine_ls_extinction_method none
_refine_ls_goodness_of_fit_ref 0.914
_refine_ls_hydrogen_treatment constr
_refine_ls_matrix_type full
_refine_ls_number_parameters 463
_refine_ls_number_reflns 8673
_refine_ls_number_restraints 0
_refine_ls_restrained_S_all 0.914
_refine_ls_R_factor_all 0.1443
_refine_ls_R_factor_gt 0.0536
_refine_ls_shift/su_max 0.000
_refine_ls_shift/su_mean 0.000
_refine_ls_structure_factor_coef Fsqd
_refine_ls_weighting_details 'calc w=1/[\s^2^(Fo^2^)+(0.0531P)^2^+0.0000P] where P=(Fo^2^+2Fc^2^)/3'
_refine_ls_weighting_scheme calc
_refine_ls_wR_factor_gt 0.1070
_refine_ls_wR_factor_ref 0.1346
_reflns_number_gt 4326
_reflns_number_total 8673
_reflns_threshold_expression I>2\s
_cod_data_source_file c1ce05247k.txt
_cod_data_source_block 3_hcl611
_cod_database_code 7206268

loop_
_symmetry_equiv_pos_as_xyz
'x, y, z'
'-x, -y, -z'

loop_
_atom_site_label
_atom_site_type_symbol
_atom_site_fract_x
_atom_site_fract_y
_atom_site_fract_z
_atom_site_U_iso_or_equiv
_atom_site_adp_type
_atom_site_occupancy
_atom_site_symmetry_multiplicity
_atom_site_calc_flag
_atom_site_refinement_flags
_atom_site_disorder_assembly
_atom_site_disorder_group
C1 C 0.5122(3) 0.5319(3) 0.2050(2) 0.0259(8) Uani 1 1 d . . .
H1 H 0.5853 0.4770 0.2121 0.031 Uiso 1 1 calc R . .
C2 C 0.3549(3) 0.6506(3) 0.1412(3) 0.0293(8) Uani 1 1 d . . .
H2 H 0.2967 0.6952 0.0939 0.035 Uiso 1 1 calc R . .
C3 C 0.3510(4) 0.6513(3) 0.2418(3) 0.0400(10) Uani 1 1 d . . .
H3 H 0.2905 0.6952 0.2773 0.048 Uiso 1 1 calc R . .
C4 C 0.4777(4) 0.5370(3) 0.3929(3) 0.0333(9) Uani 1 1 d . . .
C5 C 0.5835(4) 0.5677(3) 0.3991(3) 0.0339(9) Uani 1 1 d . . .
C6 C 0.6685(4) 0.6373(3) 0.3022(3) 0.0447(11) Uani 1 1 d . . .
H6 H 0.6549 0.6637 0.2280 0.054 Uiso 1 1 calc R . .
C7 C 0.7679(5) 0.6664(4) 0.3141(3) 0.0558(12) Uani 1 1 d . . .
H7 H 0.8243 0.7115 0.2479 0.067 Uiso 1 1 calc R . .
C8 C 0.7901(4) 0.6306(4) 0.4246(3) 0.0537(12) Uani 1 1 d . . .
H8 H 0.8598 0.6529 0.4315 0.064 Uiso 1 1 calc R . .
C9 C 0.7112(4) 0.5648(3) 0.5193(3) 0.0418(10) Uani 1 1 d . . .
H9 H 0.7260 0.5417 0.5924 0.050 Uiso 1 1 calc R . .
C10 C 0.6064(4) 0.5294(3) 0.5109(3) 0.0363(9) Uani 1 1 d . . .
C11 C 0.5045(3) 0.2614(2) 0.2112(2) 0.0204(7) Uani 1 1 d . . .
H11 H 0.5925 0.2419 0.1886 0.024 Uiso 1 1 calc R . .
C12 C 0.3138(3) 0.3468(3) 0.2115(3) 0.0254(8) Uani 1 1 d . . .
H12 H 0.2434 0.4003 0.1872 0.030 Uiso 1 1 calc R . .
C13 C 0.3096(3) 0.2556(3) 0.3143(3) 0.0296(8) Uani 1 1 d . . .
H13 H 0.2373 0.2333 0.3745 0.035 Uiso 1 1 calc R . .
C14 C 0.4696(3) 0.0991(3) 0.4072(2) 0.0226(7) Uani 1 1 d . . .
C15 C 0.4425(3) -0.0053(3) 0.4231(2) 0.0230(7) Uani 1 1 d . . .
C16 C 0.3864(3) -0.0159(3) 0.3478(3) 0.0326(8) Uani 1 1 d . . .
H16 H 0.3671 0.0505 0.2826 0.039 Uiso 1 1 calc R . .
C17 C 0.3606(4) -0.1181(3) 0.3677(3) 0.0401(10) Uani 1 1 d . . .
H17 H 0.3232 -0.1231 0.3167 0.048 Uiso 1 1 calc R . .
C18 C 0.3888(3) -0.2177(3) 0.4639(3) 0.0385(9) Uani 1 1 d . . .
H18 H 0.3672 -0.2887 0.4783 0.046 Uiso 1 1 calc R . .
C19 C 0.4463(3) -0.2146(3) 0.5364(3) 0.0292(8) Uani 1 1 d . . .
H19 H 0.4675 -0.2835 0.5988 0.035 Uiso 1 1 calc R . .
C20 C 0.4750(3) -0.1087(3) 0.5195(3) 0.0230(7) Uani 1 1 d . . .
C21 C 0.7831(3) 0.3909(3) 0.0411(2) 0.0210(7) Uani 1 1 d . . .
C22 C 0.8960(3) 0.4471(3) 0.0205(2) 0.0185(7) Uani 1 1 d . . .
C23 C 0.8818(3) 0.5627(3) -0.0025(2) 0.0227(7) Uani 1 1 d . . .
H23 H 0.8009 0.6062 -0.0041 0.027 Uiso 1 1 calc R . .
C24 C 1.0155(3) 0.3852(3) 0.0230(3) 0.0235(7) Uani 1 1 d . . .
H24 H 1.0267 0.3063 0.0389 0.028 Uiso 1 1 calc R . .
C25 C 0.9905(3) -0.0060(3) 0.2283(3) 0.0366(9) Uani 1 1 d . . .
H25 H 1.0768 0.0050 0.2024 0.044 Uiso 1 1 calc R . .
C26 C 0.8068(3) -0.0306(3) 0.2365(3) 0.0333(9) Uani 1 1 d . . .
H26 H 0.7382 -0.0404 0.2165 0.040 Uiso 1 1 calc R . .
C27 C 0.8018(3) -0.0289(3) 0.3365(3) 0.0354(9) Uani 1 1 d . . .
H27 H 0.7306 -0.0370 0.3983 0.043 Uiso 1 1 calc R . .
C28 C 0.9616(3) -0.0060(3) 0.4167(3) 0.0310(8) Uani 1 1 d . . .
C29 C 0.9524(3) 0.1019(3) 0.4129(3) 0.0326(9) Uani 1 1 d . . .
C30 C 0.9068(4) 0.2066(3) 0.3271(3) 0.0392(9) Uani 1 1 d . . .
H30 H 0.8806 0.2042 0.2683 0.047 Uiso 1 1 calc R . .
C31 C 0.9005(4) 0.3092(4) 0.3283(3) 0.0451(10) Uani 1 1 d . . .
H31 H 0.8725 0.3780 0.2692 0.054 Uiso 1 1 calc R . .
C32 C 0.9353(4) 0.3145(3) 0.4173(3) 0.0427(10) Uani 1 1 d . . .
H32 H 0.9284 0.3867 0.4181 0.051 Uiso 1 1 calc R . .
C33 C 0.9784(3) 0.2179(3) 0.5010(3) 0.0388(9) Uani 1 1 d . . .
H33 H 1.0002 0.2233 0.5603 0.047 Uiso 1 1 calc R . .
C34 C 0.9913(3) 0.1083(3) 0.5015(3) 0.0325(8) Uani 1 1 d . . .
C35 C 0.7612(3) -0.0727(3) 0.0096(3) 0.0264(8) Uani 1 1 d . . .
C36 C 0.6261(3) -0.0359(3) 0.0050(3) 0.0256(8) Uani 1 1 d . . .
C37 C 0.5583(3) -0.1047(3) -0.0030(3) 0.0310(8) Uani 1 1 d . . .
H37 H 0.5973 -0.1762 -0.0045 0.037 Uiso 1 1 calc R . .
C38 C 0.5677(3) 0.0674(3) 0.0090(3) 0.0311(9) Uani 1 1 d . . .
H38 H 0.6141 0.1135 0.0158 0.037 Uiso 1 1 calc R . .
Co1 Co 0.5000 0.5000 0.0000 0.01561(15) Uani 1 2 d S . .
Co2 Co 1.0000 0.0000 0.0000 0.02450(17) Uani 1 2 d S . .
N1 N 0.4559(2) 0.5755(2) 0.1187(2) 0.0232(6) Uani 1 1 d . . .
N2 N 0.4517(3) 0.5760(2) 0.2821(2) 0.0320(7) Uani 1 1 d . . .
N3 N 0.4360(2) 0.3508(2) 0.14687(19) 0.0187(6) Uani 1 1 d . . .
N4 N 0.4308(2) 0.2014(2) 0.3146(2) 0.0234(6) Uani 1 1 d . . .
N5 N 0.9258(2) -0.0163(2) 0.1683(2) 0.0280(7) Uani 1 1 d . . .
N6 N 0.9196(3) -0.0129(2) 0.3306(2) 0.0308(7) Uani 1 1 d . . .
O1 O 0.68075(19) 0.45712(18) 0.02854(17) 0.0241(5) Uani 1 1 d . . .
O2 O 0.79648(19) 0.28522(18) 0.06982(18) 0.0280(5) Uani 1 1 d . . .
O3 O 0.8227(2) 0.0057(2) -0.01114(18) 0.0289(6) Uani 1 1 d . . .
O4 O 0.8053(2) -0.1757(2) 0.0333(2) 0.0390(6) Uani 1 1 d . . .
O5 O 1.0301(2) -0.18428(19) 0.06113(18) 0.0314(6) Uani 1 1 d . . .
H9A H 1.0729 -0.2009 0.0118 0.047 Uiso 1 1 d R . .
H10 H 0.9671 -0.2070 0.0614 0.047 Uiso 1 1 d R . .
O6 O 1.0601(5) 0.7085(5) 0.2870(4) 0.0484(15) Uani 0.50 1 d P . .
H6B H 1.0670 0.6597 0.2860 0.051 Uiso 0.50 1 d P . .
H6A H 1.0728 0.7575 0.2243 0.046 Uiso 0.50 1 d P . .

loop_
_atom_site_aniso_label
_atom_site_aniso_U_11
_atom_site_aniso_U_22
_atom_site_aniso_U_33
_atom_site_aniso_U_23
_atom_site_aniso_U_13
_atom_site_aniso_U_12
C1 0.034(2) 0.0256(18) 0.0211(17) -0.0112(15) -0.0091(15) -0.0030(15)
C2 0.040(2) 0.0232(18) 0.0255(18) -0.0112(15) -0.0116(16) 0.0013(16)
C3 0.057(3) 0.032(2) 0.035(2) -0.0206(18) -0.0170(19) 0.0107(19)
C4 0.059(3) 0.0265(19) 0.0208(18) -0.0110(16) -0.0174(17) -0.0030(18)
C5 0.054(2) 0.0279(19) 0.0241(18) -0.0135(16) -0.0143(17) -0.0008(17)
C6 0.076(3) 0.039(2) 0.0205(19) -0.0076(18) -0.0151(19) -0.014(2)
C7 0.083(3) 0.054(3) 0.033(2) -0.010(2) -0.017(2) -0.025(3)
C8 0.072(3) 0.059(3) 0.042(2) -0.019(2) -0.019(2) -0.025(2)
C9 0.062(3) 0.040(2) 0.029(2) -0.0127(18) -0.0180(19) -0.009(2)
C10 0.060(3) 0.029(2) 0.0264(19) -0.0122(17) -0.0186(18) -0.0049(18)
C11 0.0206(17) 0.0205(16) 0.0156(15) -0.0054(14) -0.0006(13) -0.0045(13)
C12 0.0211(18) 0.0262(18) 0.0237(17) -0.0048(15) -0.0074(14) -0.0035(14)
C13 0.0171(17) 0.0317(19) 0.0269(18) -0.0049(16) 0.0007(14) -0.0043(15)
C14 0.0206(17) 0.0199(17) 0.0171(16) -0.0018(14) -0.0022(13) -0.0007(13)
C15 0.0195(17) 0.0247(18) 0.0189(16) -0.0074(14) -0.0020(13) 0.0001(14)
C16 0.044(2) 0.028(2) 0.0249(18) -0.0079(16) -0.0143(16) -0.0020(17)
C17 0.049(3) 0.039(2) 0.043(2) -0.0206(19) -0.0199(19) -0.0031(19)
C18 0.042(2) 0.029(2) 0.048(2) -0.0179(19) -0.0126(19) -0.0055(17)
C19 0.033(2) 0.0217(18) 0.0278(18) -0.0073(15) -0.0069(15) -0.0016(15)
C20 0.0188(17) 0.0218(17) 0.0211(16) -0.0065(14) -0.0010(13) -0.0005(13)
C21 0.0201(17) 0.0276(19) 0.0143(15) -0.0074(14) -0.0047(13) -0.0034(14)
C22 0.0149(16) 0.0241(17) 0.0172(15) -0.0078(14) -0.0063(12) -0.0024(13)
C23 0.0155(17) 0.0271(18) 0.0270(17) -0.0121(15) -0.0078(13) -0.0001(14)
C24 0.0188(17) 0.0226(17) 0.0294(18) -0.0112(15) -0.0061(14) -0.0022(14)
C25 0.027(2) 0.068(3) 0.0231(18) -0.0258(19) -0.0008(15) -0.0131(19)
C26 0.025(2) 0.051(2) 0.0270(18) -0.0185(18) -0.0044(15) -0.0093(17)
C27 0.0210(19) 0.058(3) 0.0272(19) -0.0205(18) 0.0024(15) -0.0092(17)
C28 0.028(2) 0.054(2) 0.0197(17) -0.0233(18) 0.0015(14) -0.0124(18)
C29 0.034(2) 0.049(2) 0.0196(17) -0.0188(17) 0.0010(15) -0.0123(18)
C30 0.045(2) 0.051(3) 0.0242(19) -0.0170(18) -0.0074(17) -0.009(2)
C31 0.054(3) 0.045(2) 0.033(2) -0.013(2) -0.0111(19) -0.007(2)
C32 0.047(3) 0.043(2) 0.043(2) -0.025(2) -0.0055(19) -0.0072(19)
C33 0.039(2) 0.055(3) 0.034(2) -0.028(2) -0.0004(17) -0.017(2)
C34 0.028(2) 0.049(2) 0.0247(18) -0.0195(18) 0.0022(15) -0.0136(17)
C35 0.0206(18) 0.038(2) 0.0219(17) -0.0126(16) -0.0073(14) -0.0038(16)
C36 0.0207(18) 0.0290(19) 0.0260(18) -0.0094(16) -0.0069(14) -0.0040(15)
C37 0.0238(19) 0.0271(19) 0.048(2) -0.0193(18) -0.0140(16) 0.0010(15)
C38 0.0180(18) 0.032(2) 0.048(2) -0.0157(18) -0.0133(16) -0.0074(15)
Co1 0.0144(3) 0.0178(3) 0.0142(3) -0.0045(3) -0.0057(2) -0.0029(2)
Co2 0.0166(3) 0.0400(4) 0.0225(3) -0.0173(3) -0.0043(3) -0.0048(3)
N1 0.0320(16) 0.0204(14) 0.0179(13) -0.0058(12) -0.0078(12) -0.0066(12)
N2 0.053(2) 0.0287(16) 0.0196(14) -0.0120(13) -0.0155(14) -0.0005(14)
N3 0.0184(14) 0.0215(14) 0.0157(13) -0.0061(11) -0.0055(11) -0.0032(11)
N4 0.0211(15) 0.0205(14) 0.0181(13) 0.0005(12) -0.0038(11) -0.0043(11)
N5 0.0226(16) 0.0443(18) 0.0213(14) -0.0173(14) -0.0010(12) -0.0093(13)
N6 0.0308(17) 0.0479(19) 0.0216(14) -0.0201(14) -0.0023(12) -0.0113(14)
O1 0.0164(12) 0.0284(13) 0.0235(12) -0.0052(10) -0.0092(9) -0.0024(10)
O2 0.0205(12) 0.0246(13) 0.0385(13) -0.0129(11) -0.0038(10) -0.0070(10)
O3 0.0183(13) 0.0397(14) 0.0350(13) -0.0181(12) -0.0084(10) -0.0063(11)
O4 0.0217(13) 0.0370(15) 0.0613(17) -0.0229(14) -0.0136(12) 0.0007(11)
O5 0.0208(12) 0.0423(14) 0.0344(13) -0.0190(12) -0.0063(10) -0.0038(11)
O6 0.043(3) 0.066(4) 0.029(3) -0.017(3) -0.012(2) 0.005(3)

loop_
_atom_type_symbol
_atom_type_description
_atom_type_scat_dispersion_real
_atom_type_scat_dispersion_imag
_atom_type_scat_source
C C 0.0033 0.0016 'International Tables Vol C Tables 4.2.6.8 and 6.1.1.4'
H H 0.0000 0.0000 'International Tables Vol C Tables 4.2.6.8 and 6.1.1.4'
Co Co 0.3494 0.9721 'International Tables Vol C Tables 4.2.6.8 and 6.1.1.4'
N N 0.0061 0.0033 'International Tables Vol C Tables 4.2.6.8 and 6.1.1.4'
O O 0.0106 0.0060 'International Tables Vol C Tables 4.2.6.8 and 6.1.1.4'

loop_
_geom_angle_atom_site_label_1
_geom_angle_atom_site_label_2
_geom_angle_atom_site_label_3
_geom_angle
_geom_angle_site_symmetry_1
_geom_angle_site_symmetry_3
_geom_angle_publ_flag
N1 C1 N2 111.2(3) . . ?
N1 C1 H1 124.4 . . ?
N2 C1 H1 124.4 . . ?
C3 C2 N1 109.5(3) . . ?
C3 C2 H2 125.2 . . ?
N1 C2 H2 125.2 . . ?
C2 C3 N2 106.6(3) . . ?
C2 C3 H3 126.7 . . ?
N2 C3 H3 126.7 . . ?
C5 C4 C10 123.2(3) . 2_666 ?
C5 C4 N2 119.0(3) . . ?
C10 C4 N2 117.8(3) 2_666 . ?
C4 C5 C6 123.9(3) . . ?
C4 C5 C10 118.0(3) . . ?
C6 C5 C10 118.1(4) . . ?
C7 C6 C5 121.1(3) . . ?
C7 C6 H6 119.5 . . ?
C5 C6 H6 119.5 . . ?
C6 C7 C8 121.2(4) . . ?
C6 C7 H7 119.4 . . ?
C8 C7 H7 119.4 . . ?
C9 C8 C7 119.8(4) . . ?
C9 C8 H8 120.1 . . ?
C7 C8 H8 120.1 . . ?
C8 C9 C10 121.1(3) . . ?
C8 C9 H9 119.4 . . ?
C10 C9 H9 119.4 . . ?
C4 C10 C9 122.5(3) 2_666 . ?
C4 C10 C5 118.8(3) 2_666 . ?
C9 C10 C5 118.7(3) . . ?
N3 C11 N4 110.4(3) . . ?
N3 C11 H11 124.8 . . ?
N4 C11 H11 124.8 . . ?
C13 C12 N3 109.8(3) . . ?
C13 C12 H12 125.1 . . ?
N3 C12 H12 125.1 . . ?
C12 C13 N4 106.4(3) . . ?
C12 C13 H13 126.8 . . ?
N4 C13 H13 126.8 . . ?
C20 C14 C15 123.2(3) 2_656 . ?
C20 C14 N4 119.1(3) 2_656 . ?
C15 C14 N4 117.6(3) . . ?
C14 C15 C16 123.5(3) . . ?
C14 C15 C20 118.5(3) . . ?
C16 C15 C20 118.0(3) . . ?
C17 C16 C15 121.3(3) . . ?
C17 C16 H16 119.4 . . ?
C15 C16 H16 119.4 . . ?
C16 C17 C18 120.3(3) . . ?
C16 C17 H17 119.9 . . ?
C18 C17 H17 119.9 . . ?
C19 C18 C17 121.5(3) . . ?
C19 C18 H18 119.3 . . ?
C17 C18 H18 119.3 . . ?
C18 C19 C20 120.4(3) . . ?
C18 C19 H19 119.8 . . ?
C20 C19 H19 119.8 . . ?
C14 C20 C19 123.2(3) 2_656 . ?
C14 C20 C15 118.3(3) 2_656 . ?
C19 C20 C15 118.5(3) . . ?
O2 C21 O1 125.2(3) . . ?
O2 C21 C22 119.1(3) . . ?
O1 C21 C22 115.7(3) . . ?
C24 C22 C23 118.5(3) . . ?
C24 C22 C21 121.1(3) . . ?
C23 C22 C21 120.4(3) . . ?
C24 C23 C22 120.7(3) 2_765 . ?
C24 C23 H23 119.7 2_765 . ?
C22 C23 H23 119.7 . . ?
C23 C24 C22 120.8(3) 2_765 . ?
C23 C24 H24 119.6 2_765 . ?
C22 C24 H24 119.6 . . ?
N5 C25 N6 112.0(3) . . ?
N5 C25 H25 124.0 . . ?
N6 C25 H25 124.0 . . ?
C27 C26 N5 110.0(3) . . ?
C27 C26 H26 125.0 . . ?
N5 C26 H26 125.0 . . ?
C26 C27 N6 106.3(3) . . ?
C26 C27 H27 126.9 . . ?
N6 C27 H27 126.9 . . ?
C29 C28 C34 124.4(3) . 2_756 ?
C29 C28 N6 117.9(3) . . ?
C34 C28 N6 117.7(3) 2_756 . ?
C28 C29 C30 124.1(3) . . ?
C28 C29 C34 117.7(3) . . ?
C30 C29 C34 118.2(3) . . ?
C31 C30 C29 121.1(3) . . ?
C31 C30 H30 119.5 . . ?
C29 C30 H30 119.5 . . ?
C30 C31 C32 120.4(4) . . ?
C30 C31 H31 119.8 . . ?
C32 C31 H31 119.8 . . ?
C33 C32 C31 120.9(4) . . ?
C33 C32 H32 119.6 . . ?
C31 C32 H32 119.6 . . ?
C32 C33 C34 121.0(3) . . ?
C32 C33 H33 119.5 . . ?
C34 C33 H33 119.5 . . ?
C28 C34 C33 123.8(3) 2_756 . ?
C28 C34 C29 117.8(3) 2_756 . ?
C33 C34 C29 118.4(3) . . ?
O4 C35 O3 125.3(3) . . ?
O4 C35 C36 119.1(3) . . ?
O3 C35 C36 115.5(3) . . ?
C38 C36 C37 119.9(3) . . ?
C38 C36 C35 119.8(3) . . ?
C37 C36 C35 120.3(3) . . ?
C36 C37 C38 119.2(3) . 2_655 ?
C36 C37 H37 120.4 . . ?
C38 C37 H37 120.4 2_655 . ?
C36 C38 C37 120.9(3) . 2_655 ?
C36 C38 H38 119.5 . . ?
C37 C38 H38 119.5 2_655 . ?
O1 Co1 O1 180.0 . 2_665 ?
O1 Co1 N3 87.47(8) . 2_665 ?
O1 Co1 N3 92.53(8) 2_665 2_665 ?
O1 Co1 N3 92.53(8) . . ?
O1 Co1 N3 87.47(8) 2_665 . ?
N3 Co1 N3 180.000(1) 2_665 . ?
O1 Co1 N1 85.73(9) . . ?
O1 Co1 N1 94.27(9) 2_665 . ?
N3 Co1 N1 95.31(9) 2_665 . ?
N3 Co1 N1 84.69(9) . . ?
O1 Co1 N1 94.27(9) . 2_665 ?
O1 Co1 N1 85.73(9) 2_665 2_665 ?
N3 Co1 N1 84.69(9) 2_665 2_665 ?
N3 Co1 N1 95.31(9) . 2_665 ?
N1 Co1 N1 180.00(10) . 2_665 ?
O3 Co2 O3 180.0 2_755 . ?
O3 Co2 N5 88.42(9) 2_755 2_755 ?
O3 Co2 N5 91.58(9) . 2_755 ?
O3 Co2 N5 91.58(9) 2_755 . ?
O3 Co2 N5 88.42(9) . . ?
N5 Co2 N5 180.0 2_755 . ?
O3 Co2 O5 91.05(9) 2_755 2_755 ?
O3 Co2 O5 88.96(9) . 2_755 ?
N5 Co2 O5 90.69(10) 2_755 2_755 ?
N5 Co2 O5 89.31(10) . 2_755 ?
O3 Co2 O5 88.95(9) 2_755 . ?
O3 Co2 O5 91.05(9) . . ?
N5 Co2 O5 89.31(10) 2_755 . ?
N5 Co2 O5 90.69(10) . . ?
O5 Co2 O5 180.0 2_755 . ?
C1 N1 C2 105.9(3) . . ?
C1 N1 Co1 121.3(2) . . ?
C2 N1 Co1 131.0(2) . . ?
C1 N2 C3 106.8(3) . . ?
C1 N2 C4 125.8(3) . . ?
C3 N2 C4 126.8(3) . . ?
C11 N3 C12 106.0(2) . . ?
C11 N3 Co1 127.8(2) . . ?
C12 N3 Co1 123.55(19) . . ?
C11 N4 C13 107.4(2) . . ?
C11 N4 C14 127.3(3) . . ?
C13 N4 C14 125.3(2) . . ?
C25 N5 C26 105.0(3) . . ?
C25 N5 Co2 123.5(2) . . ?
C26 N5 Co2 131.3(2) . . ?
C25 N6 C27 106.7(3) . . ?
C25 N6 C28 126.1(3) . . ?
C27 N6 C28 127.2(3) . . ?
C21 O1 Co1 152.7(2) . . ?
C35 O3 Co2 131.7(2) . . ?
Co2 O5 H9A 109.8 . . ?
Co2 O5 H10 109.7 . . ?
H9A O5 H10 92.8 . . ?
H6B O6 H6A 110.4 . . ?

loop_
_geom_bond_atom_site_label_1
_geom_bond_atom_site_label_2
_geom_bond_distance
_geom_bond_site_symmetry_2
_geom_bond_publ_flag
C1 N1 1.325(4) . ?
C1 N2 1.358(4) . ?
C1 H1 0.9500 . ?
C2 C3 1.360(4) . ?
C2 N1 1.375(4) . ?
C2 H2 0.9500 . ?
C3 N2 1.375(4) . ?
C3 H3 0.9500 . ?
C4 C5 1.390(5) . ?
C4 C10 1.399(5) 2_666 ?
C4 N2 1.446(4) . ?
C5 C6 1.425(5) . ?
C5 C10 1.447(4) . ?
C6 C7 1.349(5) . ?
C6 H6 0.9500 . ?
C7 C8 1.432(5) . ?
C7 H7 0.9500 . ?
C8 C9 1.355(5) . ?
C8 H8 0.9500 . ?
C9 C10 1.428(5) . ?
C9 H9 0.9500 . ?
C10 C4 1.399(5) 2_666 ?
C11 N3 1.325(4) . ?
C11 N4 1.364(4) . ?
C11 H11 0.9500 . ?
C12 C13 1.350(4) . ?
C12 N3 1.384(4) . ?
C12 H12 0.9500 . ?
C13 N4 1.375(4) . ?
C13 H13 0.9500 . ?
C14 C20 1.395(4) 2_656 ?
C14 C15 1.400(4) . ?
C14 N4 1.435(4) . ?
C15 C16 1.433(4) . ?
C15 C20 1.447(4) . ?
C16 C17 1.346(5) . ?
C16 H16 0.9500 . ?
C17 C18 1.409(5) . ?
C17 H17 0.9500 . ?
C18 C19 1.358(5) . ?
C18 H18 0.9500 . ?
C19 C20 1.422(4) . ?
C19 H19 0.9500 . ?
C20 C14 1.395(4) 2_656 ?
C21 O2 1.251(4) . ?
C21 O1 1.267(3) . ?
C21 C22 1.522(4) . ?
C22 C24 1.392(4) . ?
C22 C23 1.395(4) . ?
C23 C24 1.385(4) 2_765 ?
C23 H23 0.9500 . ?
C24 C23 1.385(4) 2_765 ?
C24 H24 0.9500 . ?
C25 N5 1.318(4) . ?
C25 N6 1.347(4) . ?
C25 H25 0.9500 . ?
C26 C27 1.356(4) . ?
C26 N5 1.374(4) . ?
C26 H26 0.9500 . ?
C27 N6 1.369(4) . ?
C27 H27 0.9500 . ?
C28 C29 1.392(5) . ?
C28 C34 1.398(5) 2_756 ?
C28 N6 1.439(4) . ?
C29 C30 1.432(5) . ?
C29 C34 1.448(4) . ?
C30 C31 1.358(5) . ?
C30 H30 0.9500 . ?
C31 C32 1.420(5) . ?
C31 H31 0.9500 . ?
C32 C33 1.355(5) . ?
C32 H32 0.9500 . ?
C33 C34 1.427(5) . ?
C33 H33 0.9500 . ?
C34 C28 1.398(5) 2_756 ?
C35 O4 1.254(4) . ?
C35 O3 1.269(4) . ?
C35 C36 1.489(4) . ?
C36 C38 1.385(5) . ?
C36 C37 1.389(4) . ?
C37 C38 1.395(4) 2_655 ?
C37 H37 0.9500 . ?
C38 C37 1.395(4) 2_655 ?
C38 H38 0.9500 . ?
Co1 O1 2.078(2) . ?
Co1 O1 2.078(2) 2_665 ?
Co1 N3 2.133(2) 2_665 ?
Co1 N3 2.133(2) . ?
Co1 N1 2.156(3) . ?
Co1 N1 2.156(3) 2_665 ?
Co2 O3 2.030(2) 2_755 ?
Co2 O3 2.030(2) . ?
Co2 N5 2.106(3) 2_755 ?
Co2 N5 2.106(3) . ?
Co2 O5 2.159(2) 2_755 ?
Co2 O5 2.159(2) . ?
O5 H9A 0.7870 . ?
O5 H10 0.8360 . ?
O6 H6B 0.6398 . ?
O6 H6A 0.7884 . ?
